data_7151243
loop_
_publ_author_name
'Aldous, David J.'
'Batsanov, Andrei S.'
'Yufit, Dmitrii S.'
'Dalen\,con, Anne J'
'Dutton, William M.'
'Steel, Patrick G.'

_publ_section_title
;
 The dihydrofuran template approach to furofuran synthesis.
;
_journal_issue 15
_journal_name_full 'Organic &amp; biomolecular chemistry'
_journal_page_first 2912
_journal_page_last 2927
_journal_paper_doi 10.1039/b604952d
_journal_volume 4
_journal_year 2006
_chemical_formula_moiety 'C19 H19 N O4 S'
_chemical_formula_sum 'C19 H19 N O4 S'
_chemical_formula_weight 357.41
_chemical_name_common N-toluenesulfonyl-3-methoxycarbonyl-2-phenyl-3-pyrroline
_chemical_name_systematic ' N-toluenesulfonyl-3-methoxycarbonyl-2-phenyl-3-pyrroline'
_space_group_IT_number 2
_symmetry_cell_setting triclinic
_symmetry_space_group_name_Hall '-P 1'
_symmetry_space_group_name_H-M 'P -1'
_atom_sites_solution_hydrogens difmap
_atom_sites_solution_primary direct
_atom_sites_solution_secondary difmap
_audit_creation_method SHELXL-97
_cell_angle_alpha 87.502(3)
_cell_angle_beta 89.201(3)
_cell_angle_gamma 77.553(3)
_cell_formula_units_Z 2
_cell_length_a 5.8932(4)
_cell_length_b 9.2189(7)
_cell_length_c 16.1992(13)
_cell_measurement_reflns_used 1781
_cell_measurement_temperature 110(2)
_cell_measurement_theta_max 26.35
_cell_measurement_theta_min 2.25
_cell_volume 858.57(11)
_computing_cell_refinement 'SMART version 5.054 (Bruker, 1998)'
_computing_data_collection 'SMART version 5.054 (Bruker, 1998)'
_computing_data_reduction 'SAINT version 6.01 (Bruker, 1999)'
_computing_molecular_graphics 'SHELXTL version 5.10 (Bruker, 1997)'
_computing_publication_material 'SHELXTL version 5.10 (Bruker, 1997)'
_computing_structure_refinement 'SHELXL-97 (Sheldrick, 1997)'
_computing_structure_solution 'SHELXS-97 (Sheldrick, 1990)'
_diffrn_ambient_temperature 110.0(2)
_diffrn_detector_area_resol_mean 8
_diffrn_measured_fraction_theta_full 0.999
_diffrn_measured_fraction_theta_max 0.999
_diffrn_measurement_device_type 'Bruker SMART CCD'
_diffrn_measurement_method \w-scan
_diffrn_radiation_monochromator graphite
_diffrn_radiation_source 'fine-focus sealed tube'
_diffrn_radiation_type MoK\a
_diffrn_radiation_wavelength 0.71073
_diffrn_reflns_av_R_equivalents 0.0839
_diffrn_reflns_av_sigmaI/netI 0.1039
_diffrn_reflns_limit_h_max 7
_diffrn_reflns_limit_h_min -6
_diffrn_reflns_limit_k_max 11
_diffrn_reflns_limit_k_min -11
_diffrn_reflns_limit_l_max 19
_diffrn_reflns_limit_l_min -19
_diffrn_reflns_number 8583
_diffrn_reflns_theta_full 26.00
_diffrn_reflns_theta_max 26.00
_diffrn_reflns_theta_min 2.26
_diffrn_standards_number 0
_exptl_absorpt_coefficient_mu 0.212
_exptl_absorpt_correction_type none
_exptl_crystal_colour colourless
_exptl_crystal_density_diffrn 1.383
_exptl_crystal_density_method 'not measured'
_exptl_crystal_description plate
_exptl_crystal_F_000 376
_exptl_crystal_size_max 0.38
_exptl_crystal_size_mid 0.16
_exptl_crystal_size_min 0.08
_refine_diff_density_max 0.297
_refine_diff_density_min -0.386
_refine_diff_density_rms 0.075
_refine_ls_extinction_method none
_refine_ls_goodness_of_fit_ref 1.017
_refine_ls_hydrogen_treatment constr
_refine_ls_matrix_type full
_refine_ls_number_parameters 230
_refine_ls_number_reflns 3371
_refine_ls_number_restraints 0
_refine_ls_restrained_S_all 1.017
_refine_ls_R_factor_all 0.1066
_refine_ls_R_factor_gt 0.0573
_refine_ls_shift/su_max 0.003
_refine_ls_shift/su_mean 0.000
_refine_ls_structure_factor_coef Fsqd
_refine_ls_weighting_details 'calc w=1/[\s^2^(Fo^2^)+(0.0600P)^2^] where P=(Fo^2^+2Fc^2^)/3'
_refine_ls_weighting_scheme calc
_refine_ls_wR_factor_gt 0.1204
_refine_ls_wR_factor_ref 0.1355
_reflns_number_gt 2145
_reflns_number_total 3371
_reflns_threshold_expression I>2\s(I)
_cod_data_source_file b604952d.txt
_cod_data_source_block (15)
_cod_original_sg_symbol_H-M P-1
_cod_database_code 7151243

loop_
_symmetry_equiv_pos_as_xyz
'x, y, z'
'-x, -y, -z'

loop_
_atom_site_label
_atom_site_type_symbol
_atom_site_fract_x
_atom_site_fract_y
_atom_site_fract_z
_atom_site_U_iso_or_equiv
_atom_site_adp_type
_atom_site_occupancy
_atom_site_symmetry_multiplicity
_atom_site_calc_flag
_atom_site_refinement_flags
_atom_site_disorder_assembly
_atom_site_disorder_group
S S 0.74394(14) 0.50787(9) 0.24362(5) 0.0173(2) Uani 1 1 d . . .
O1 O 0.9255(4) 0.5858(2) 0.25575(13) 0.0237(5) Uani 1 1 d . . .
O2 O 0.7987(4) 0.3504(2) 0.23228(13) 0.0233(5) Uani 1 1 d . . .
O3 O 0.0261(4) 0.7405(2) 0.51451(13) 0.0225(5) Uani 1 1 d . . .
O4 O 0.3513(4) 0.8319(2) 0.51941(14) 0.0279(6) Uani 1 1 d . . .
N N 0.5770(4) 0.5322(3) 0.32400(15) 0.0152(6) Uani 1 1 d . . .
C1 C 0.5308(5) 0.6721(3) 0.37094(18) 0.0159(7) Uani 1 1 d . . .
H1 H 0.6690 0.6755 0.4054 0.019 Uiso 1 1 calc R . .
C2 C 0.3337(5) 0.6435(3) 0.42624(18) 0.0168(7) Uani 1 1 d . . .
C3 C 0.2637(5) 0.5209(3) 0.40894(18) 0.0183(7) Uani 1 1 d . . .
H3 H 0.1388 0.4886 0.4365 0.022 Uiso 1 1 calc R . .
C4 C 0.4041(5) 0.4393(3) 0.34100(19) 0.0191(7) Uani 1 1 d . . .
H41 H 0.4798 0.3367 0.3595 0.023 Uiso 1 1 calc R . .
H42 H 0.3076 0.4359 0.2919 0.023 Uiso 1 1 calc R . .
C5 C 0.4637(5) 0.8144(3) 0.31815(18) 0.0160(7) Uani 1 1 d . . .
C6 C 0.6037(6) 0.9174(3) 0.3145(2) 0.0219(8) Uani 1 1 d . . .
H6 H 0.7429 0.8991 0.3457 0.026 Uiso 1 1 calc R . .
C7 C 0.5426(6) 1.0479(4) 0.2653(2) 0.0285(8) Uani 1 1 d . . .
H7 H 0.6414 1.1169 0.2625 0.034 Uiso 1 1 calc R . .
C8 C 0.3386(6) 1.0766(4) 0.2209(2) 0.0288(9) Uani 1 1 d . . .
H8 H 0.2967 1.1655 0.1875 0.035 Uiso 1 1 calc R . .
C9 C 0.1954(6) 0.9759(4) 0.2250(2) 0.0266(8) Uani 1 1 d . . .
H9 H 0.0547 0.9962 0.1945 0.032 Uiso 1 1 calc R . .
C10 C 0.2559(5) 0.8448(3) 0.27342(19) 0.0204(7) Uani 1 1 d . . .
H10 H 0.1564 0.7762 0.2761 0.024 Uiso 1 1 calc R . .
C11 C 0.2423(6) 0.7497(3) 0.49087(19) 0.0191(7) Uani 1 1 d . . .
C12 C -0.0734(6) 0.8356(4) 0.5804(2) 0.0273(8) Uani 1 1 d . . .
H121 H -0.0366 0.9338 0.5711 0.041(6) Uiso 1 1 calc R . .
H122 H -0.0085 0.7916 0.6334 0.041(6) Uiso 1 1 calc R . .
H123 H -0.2424 0.8459 0.5814 0.041(6) Uiso 1 1 calc R . .
C13 C 0.5837(6) 0.5916(3) 0.15613(19) 0.0200(7) Uani 1 1 d . . .
C14 C 0.4061(6) 0.5328(4) 0.1257(2) 0.0249(8) Uani 1 1 d . . .
H14 H 0.3754 0.4432 0.1498 0.030 Uiso 1 1 calc R . .
C15 C 0.2734(6) 0.6044(4) 0.0603(2) 0.0320(9) Uani 1 1 d . . .
H15 H 0.1495 0.5647 0.0405 0.038 Uiso 1 1 calc R . .
C16 C 0.3196(7) 0.7343(4) 0.0232(2) 0.0338(10) Uani 1 1 d . . .
C17 C 0.5021(7) 0.7875(4) 0.0525(2) 0.0341(9) Uani 1 1 d . . .
H17 H 0.5391 0.8737 0.0262 0.041 Uiso 1 1 calc R . .
C18 C 0.6341(6) 0.7199(4) 0.1192(2) 0.0267(8) Uani 1 1 d . . .
H18 H 0.7568 0.7604 0.1393 0.032 Uiso 1 1 calc R . .
C19 C 0.1712(8) 0.8125(5) -0.0480(2) 0.0501(13) Uani 1 1 d . . .
H191 H 0.1695 0.7422 -0.0915 0.092(10) Uiso 1 1 calc R . .
H192 H 0.2359 0.8957 -0.0701 0.092(10) Uiso 1 1 calc R . .
H193 H 0.0122 0.8501 -0.0283 0.092(10) Uiso 1 1 calc R . .

loop_
_atom_site_aniso_label
_atom_site_aniso_U_11
_atom_site_aniso_U_22
_atom_site_aniso_U_33
_atom_site_aniso_U_23
_atom_site_aniso_U_13
_atom_site_aniso_U_12
S 0.0151(4) 0.0155(4) 0.0207(4) -0.0003(3) 0.0003(3) -0.0020(3)
O1 0.0144(12) 0.0300(13) 0.0276(13) -0.0032(10) 0.0008(10) -0.0061(10)
O2 0.0286(13) 0.0140(12) 0.0238(12) 0.0004(9) 0.0020(10) 0.0032(10)
O3 0.0226(13) 0.0223(12) 0.0237(12) -0.0072(10) 0.0066(10) -0.0061(10)
O4 0.0265(14) 0.0307(14) 0.0292(13) -0.0078(11) 0.0002(11) -0.0110(11)
N 0.0159(14) 0.0138(13) 0.0167(14) 0.0004(11) 0.0011(11) -0.0052(11)
C1 0.0158(17) 0.0165(16) 0.0164(16) -0.0020(13) -0.0059(13) -0.0051(13)
C2 0.0154(17) 0.0166(16) 0.0164(16) 0.0027(13) 0.0009(13) 0.0004(13)
C3 0.0186(17) 0.0193(17) 0.0159(16) 0.0054(13) 0.0002(13) -0.0032(13)
C4 0.0213(18) 0.0178(16) 0.0194(17) 0.0002(13) -0.0013(14) -0.0069(13)
C5 0.0165(17) 0.0132(15) 0.0188(16) -0.0021(13) 0.0029(13) -0.0041(13)
C6 0.0206(18) 0.0188(17) 0.0284(19) -0.0086(14) 0.0022(15) -0.0073(14)
C7 0.032(2) 0.0180(18) 0.038(2) -0.0075(16) 0.0123(17) -0.0099(15)
C8 0.035(2) 0.0138(17) 0.034(2) 0.0039(15) 0.0106(17) 0.0016(15)
C9 0.026(2) 0.0215(18) 0.0296(19) 0.0019(15) 0.0023(16) 0.0005(15)
C10 0.0191(18) 0.0182(17) 0.0237(18) 0.0025(14) 0.0018(14) -0.0045(13)
C11 0.0206(18) 0.0209(18) 0.0159(17) 0.0019(14) -0.0025(14) -0.0052(14)
C12 0.032(2) 0.0228(18) 0.0238(18) -0.0027(15) 0.0093(16) 0.0004(15)
C13 0.0226(18) 0.0149(16) 0.0201(17) -0.0034(13) 0.0010(14) 0.0016(14)
C14 0.0262(19) 0.0257(19) 0.0248(18) -0.0026(15) 0.0030(15) -0.0099(15)
C15 0.025(2) 0.047(2) 0.0221(19) -0.0064(18) -0.0049(15) -0.0039(17)
C16 0.043(2) 0.030(2) 0.0189(18) -0.0044(16) -0.0017(17) 0.0142(18)
C17 0.054(3) 0.0167(18) 0.028(2) 0.0045(15) -0.0038(19) 0.0004(17)
C18 0.034(2) 0.0216(18) 0.0247(19) 0.0003(15) -0.0051(16) -0.0068(15)
C19 0.066(3) 0.047(3) 0.024(2) -0.0036(19) -0.019(2) 0.019(2)

loop_
_atom_type_symbol
_atom_type_description
_atom_type_scat_dispersion_real
_atom_type_scat_dispersion_imag
_atom_type_scat_source
C C 0.0033 0.0016 'International Tables Vol C Tables 4.2.6.8 and 6.1.1.4'
H H 0.0000 0.0000 'International Tables Vol C Tables 4.2.6.8 and 6.1.1.4'
N N 0.0061 0.0033 'International Tables Vol C Tables 4.2.6.8 and 6.1.1.4'
O O 0.0106 0.0060 'International Tables Vol C Tables 4.2.6.8 and 6.1.1.4'
S S 0.1246 0.1234 'International Tables Vol C Tables 4.2.6.8 and 6.1.1.4'

loop_
_geom_angle_atom_site_label_1
_geom_angle_atom_site_label_2
_geom_angle_atom_site_label_3
_geom_angle
_geom_angle_site_symmetry_1
_geom_angle_site_symmetry_3
_geom_angle_publ_flag
O1 S O2 120.34(13) . . ?
O1 S N 107.04(13) . . ?
O2 S N 105.85(13) . . ?
O1 S C13 107.56(15) . . ?
O2 S C13 106.85(14) . . ?
N S C13 108.82(14) . . ?
C11 O3 C12 115.6(3) . . ?
C4 N C1 113.2(2) . . ?
C4 N S 121.0(2) . . ?
C1 N S 123.20(19) . . ?
N C1 C2 99.5(2) . . ?
N C1 C5 114.9(2) . . ?
C2 C1 C5 112.7(2) . . ?
N C1 H1 109.7 . . ?
C2 C1 H1 109.7 . . ?
C5 C1 H1 109.7 . . ?
C3 C2 C11 127.7(3) . . ?
C3 C2 C1 113.2(3) . . ?
C11 C2 C1 119.1(3) . . ?
C2 C3 C4 112.2(3) . . ?
C2 C3 H3 123.9 . . ?
C4 C3 H3 123.9 . . ?
N C4 C3 101.4(2) . . ?
N C4 H41 111.5 . . ?
C3 C4 H41 111.5 . . ?
N C4 H42 111.5 . . ?
C3 C4 H42 111.5 . . ?
H41 C4 H42 109.3 . . ?
C6 C5 C10 119.0(3) . . ?
C6 C5 C1 120.8(3) . . ?
C10 C5 C1 120.2(3) . . ?
C5 C6 C7 120.7(3) . . ?
C5 C6 H6 119.6 . . ?
C7 C6 H6 119.6 . . ?
C8 C7 C6 120.0(3) . . ?
C8 C7 H7 120.0 . . ?
C6 C7 H7 120.0 . . ?
C7 C8 C9 119.9(3) . . ?
C7 C8 H8 120.0 . . ?
C9 C8 H8 120.0 . . ?
C8 C9 C10 120.5(3) . . ?
C8 C9 H9 119.7 . . ?
C10 C9 H9 119.7 . . ?
C9 C10 C5 119.8(3) . . ?
C9 C10 H10 120.1 . . ?
C5 C10 H10 120.1 . . ?
O4 C11 O3 124.6(3) . . ?
O4 C11 C2 123.7(3) . . ?
O3 C11 C2 111.7(3) . . ?
O3 C12 H121 109.5 . . ?
O3 C12 H122 109.5 . . ?
H121 C12 H122 109.5 . . ?
O3 C12 H123 109.5 . . ?
H121 C12 H123 109.5 . . ?
H122 C12 H123 109.5 . . ?
C14 C13 C18 120.1(3) . . ?
C14 C13 S 120.7(3) . . ?
C18 C13 S 119.2(3) . . ?
C13 C14 C15 120.1(3) . . ?
C13 C14 H14 120.0 . . ?
C15 C14 H14 120.0 . . ?
C14 C15 C16 120.6(3) . . ?
C14 C15 H15 119.7 . . ?
C16 C15 H15 119.7 . . ?
C17 C16 C15 118.2(3) . . ?
C17 C16 C19 121.7(4) . . ?
C15 C16 C19 120.1(4) . . ?
C16 C17 C18 122.2(3) . . ?
C16 C17 H17 118.9 . . ?
C18 C17 H17 118.9 . . ?
C17 C18 C13 118.7(3) . . ?
C17 C18 H18 120.6 . . ?
C13 C18 H18 120.6 . . ?
C16 C19 H191 109.5 . . ?
C16 C19 H192 109.5 . . ?
H191 C19 H192 109.5 . . ?
C16 C19 H193 109.5 . . ?
H191 C19 H193 109.5 . . ?
H192 C19 H193 109.5 . . ?

loop_
_geom_bond_atom_site_label_1
_geom_bond_atom_site_label_2
_geom_bond_distance
_geom_bond_site_symmetry_2
_geom_bond_publ_flag
S O1 1.432(2) . ?
S O2 1.437(2) . ?
S N 1.615(2) . ?
S C13 1.767(3) . ?
O3 C11 1.345(4) . ?
O3 C12 1.448(3) . ?
O4 C11 1.204(4) . ?
N C4 1.481(4) . ?
N C1 1.498(4) . ?
C1 C2 1.518(4) . ?
C1 C5 1.516(4) . ?
C1 H1 1.0000 . ?
C2 C3 1.326(4) . ?
C2 C11 1.480(4) . ?
C3 C4 1.497(4) . ?
C3 H3 0.9500 . ?
C4 H41 0.9900 . ?
C4 H42 0.9900 . ?
C5 C6 1.385(4) . ?
C5 C10 1.401(4) . ?
C6 C7 1.396(4) . ?
C6 H6 0.9500 . ?
C7 C8 1.380(5) . ?
C7 H7 0.9500 . ?
C8 C9 1.382(5) . ?
C8 H8 0.9500 . ?
C9 C10 1.394(4) . ?
C9 H9 0.9500 . ?
C10 H10 0.9500 . ?
C12 H121 0.9800 . ?
C12 H122 0.9800 . ?
C12 H123 0.9800 . ?
C13 C14 1.384(5) . ?
C13 C18 1.389(5) . ?
C14 C15 1.382(5) . ?
C14 H14 0.9500 . ?
C15 C16 1.395(5) . ?
C15 H15 0.9500 . ?
C16 C17 1.373(5) . ?
C16 C19 1.515(5) . ?
C17 C18 1.384(5) . ?
C17 H17 0.9500 . ?
C18 H18 0.9500 . ?
C19 H191 0.9800 . ?
C19 H192 0.9800 . ?
C19 H193 0.9800 . ?

loop_
_geom_torsion_atom_site_label_1
_geom_torsion_atom_site_label_2
_geom_torsion_atom_site_label_3
_geom_torsion_atom_site_label_4
_geom_torsion
_geom_torsion_site_symmetry_1
_geom_torsion_site_symmetry_2
_geom_torsion_site_symmetry_3
_geom_torsion_site_symmetry_4
_geom_torsion_publ_flag
O1 S N C4 -165.7(2) . . . . ?
O2 S N C4 -36.2(2) . . . . ?
C13 S N C4 78.3(2) . . . . ?
O1 S N C1 33.5(2) . . . . ?
O2 S N C1 163.0(2) . . . . ?
C13 S N C1 -82.4(2) . . . . ?
C4 N C1 C2 7.4(3) . . . . ?
S N C1 C2 169.49(19) . . . . ?
C4 N C1 C5 -113.3(3) . . . . ?
S N C1 C5 48.8(3) . . . . ?
N C1 C2 C3 -5.7(3) . . . . ?
C5 C1 C2 C3 116.6(3) . . . . ?
N C1 C2 C11 174.5(2) . . . . ?
C5 C1 C2 C11 -63.3(3) . . . . ?
C11 C2 C3 C4 -178.0(3) . . . . ?
C1 C2 C3 C4 2.1(4) . . . . ?
C1 N C4 C3 -6.4(3) . . . . ?
S N C4 C3 -168.97(19) . . . . ?
C2 C3 C4 N 2.5(3) . . . . ?
N C1 C5 C6 -116.4(3) . . . . ?
C2 C1 C5 C6 130.5(3) . . . . ?
N C1 C5 C10 64.8(4) . . . . ?
C2 C1 C5 C10 -48.3(4) . . . . ?
C10 C5 C6 C7 -1.7(5) . . . . ?
C12 O3 C11 O4 -1.6(4) . . . . ?
C12 O3 C11 C2 177.2(2) . . . . ?
C3 C2 C11 O4 157.5(3) . . . . ?
C1 C2 C11 O4 -22.6(4) . . . . ?
C3 C2 C11 O3 -21.3(4) . . . . ?
C1 C2 C11 O3 158.6(2) . . . . ?
O1 S C13 C14 175.4(2) . . . . ?
O2 S C13 C14 44.9(3) . . . . ?
N S C13 C14 -69.0(3) . . . . ?
O1 S C13 C18 -6.3(3) . . . . ?
O2 S C13 C18 -136.8(3) . . . . ?
N S C13 C18 109.4(3) . . . . ?
C18 C13 C14 C15 -2.2(5) . . . . ?
S C13 C14 C15 176.2(2) . . . . ?
S C13 C18 C17 -177.7(3) . . . . ?

loop_
_cod_related_entry_id
_cod_related_entry_database
_cod_related_entry_code
1 ChemSpider 21141110
